data_4032739
loop_
_publ_author_name
'Ma, Hongli'
'Xie, Lei'
'Zhang, Zhenhua'
'Wu, Lin-Gang'
'Fu, Bin'
'Qin, Zhaohai'

_publ_section_title
;
 Enantioselective Conjugate Addition of 2-Acetyl Azaarenes to
 \b,\b-Disubstituted Nitroalkene for the Construction of All-Carbon
 Quaternary Stereocenters.
;
_journal_issue 14
_journal_name_full 'The Journal of organic chemistry'
_journal_page_first 7353
_journal_page_last 7362
_journal_paper_doi 10.1021/acs.joc.7b01014
_journal_volume 82
_journal_year 2017
_chemical_absolute_configuration ad
_chemical_formula_moiety 'C20 H21 Br N2 O5'
_chemical_formula_sum 'C20 H21 Br N2 O5'
_chemical_formula_weight 449.30
_chemical_name_systematic
;
 ? 
;
_space_group_crystal_system orthorhombic
_space_group_IT_number 19
_space_group_name_Hall 'P 2ac 2ab'
_space_group_name_H-M_alt 'P 21 21 21'
_symmetry_space_group_name_Hall 'P 2ac 2ab'
_symmetry_space_group_name_H-M 'P 21 21 21'
_atom_sites_solution_hydrogens geom
_atom_sites_solution_primary direct
_atom_sites_solution_secondary difmap
_audit_creation_date 2016-01-15
_audit_creation_method
;
  Olex2 1.1
  (compiled 2011.02.15 svn.r1672, GUI svn.r3494)
;
_cell_angle_alpha 90.00
_cell_angle_beta 90.00
_cell_angle_gamma 90.00
_cell_formula_units_Z 4
_cell_length_a 10.7863(3)
_cell_length_b 11.9749(3)
_cell_length_c 15.8854(4)
_cell_measurement_reflns_used 4609
_cell_measurement_temperature 103.2
_cell_measurement_theta_max 70.5378
_cell_measurement_theta_min 3.6881
_cell_volume 2051.84(9)
_computing_cell_refinement
;
CrysAlisPro, Agilent Technologies,
Version 1.171.35.11 (release 16-05-2011 CrysAlis171 .NET)
(compiled May 16 2011,17:55:39)
;
_computing_data_collection
;
CrysAlisPro, Agilent Technologies,
Version 1.171.35.11 (release 16-05-2011 CrysAlis171 .NET)
(compiled May 16 2011,17:55:39)
;
_computing_data_reduction
;
CrysAlisPro, Agilent Technologies,
Version 1.171.35.11 (release 16-05-2011 CrysAlis171 .NET)
(compiled May 16 2011,17:55:39)
;
_computing_molecular_graphics
;
O. V. Dolomanov, L. J. Bourhis, R. J. Gildea, J. A. K. Howard and H. Puschmann,
OLEX2: a complete structure solution, refinement and analysis program.
J. Appl. Cryst. (2009). 42, 339-341.
;
_computing_publication_material
;
O. V. Dolomanov, L. J. Bourhis, R. J. Gildea, J. A. K. Howard and H. Puschmann,
OLEX2: a complete structure solution, refinement and analysis program.
J. Appl. Cryst. (2009). 42, 339-341.
;
_computing_structure_refinement 'SHELXL-97 (Sheldrick, 1997)'
_computing_structure_solution 'A short history of SHELX (Sheldrick, 2007)/Bruker'
_diffrn_ambient_temperature 103.2
_diffrn_detector_area_resol_mean 16.0971
_diffrn_measured_fraction_theta_full 0.985
_diffrn_measured_fraction_theta_max 0.985
_diffrn_measurement_details
;
#__ type_ start__ end____ width___ exp.time_
  1 omega  -82.00   10.00   1.0000    1.5000
omega____ theta____ kappa____ phi______ frames
    -      -33.5000  113.0000  -49.0000 92

#__ type_ start__ end____ width___ exp.time_
  2 omega  -50.00   10.00   1.0000    1.5000
omega____ theta____ kappa____ phi______ frames
    -      -33.5000   64.0000  -97.0000 60

#__ type_ start__ end____ width___ exp.time_
  3 omega   94.00  169.00   1.0000    2.0000
omega____ theta____ kappa____ phi______ frames
    -      108.0000   58.0000 -115.0000 75

#__ type_ start__ end____ width___ exp.time_
  4 omega   37.00   88.00   1.0000    2.0000
omega____ theta____ kappa____ phi______ frames
    -      108.0000 -113.0000   38.0000 51

#__ type_ start__ end____ width___ exp.time_
  5 omega   37.00  103.00   1.0000    2.0000
omega____ theta____ kappa____ phi______ frames
    -      108.0000 -113.0000 -130.0000 66

#__ type_ start__ end____ width___ exp.time_
  6 omega  -48.00   16.00   1.0000    1.5000
omega____ theta____ kappa____ phi______ frames
    -      -33.5000   37.0000 -120.0000 64

#__ type_ start__ end____ width___ exp.time_
  7 omega  -30.00   16.00   1.0000    1.5000
omega____ theta____ kappa____ phi______ frames
    -      -33.5000   37.0000  -30.0000 46

#__ type_ start__ end____ width___ exp.time_
  8 omega   62.00  112.00   1.0000    2.0000
omega____ theta____ kappa____ phi______ frames
    -      108.0000  -77.0000   30.0000 50

#__ type_ start__ end____ width___ exp.time_
  9 omega   62.00   93.00   1.0000    2.0000
omega____ theta____ kappa____ phi______ frames
    -      108.0000  -45.0000 -120.0000 31

#__ type_ start__ end____ width___ exp.time_
 10 omega   43.00   80.00   1.0000    2.0000
omega____ theta____ kappa____ phi______ frames
    -      108.0000  -45.0000 -180.0000 37

#__ type_ start__ end____ width___ exp.time_
 11 omega  107.00  173.00   1.0000    2.0000
omega____ theta____ kappa____ phi______ frames
    -      108.0000   15.0000 -150.0000 66

#__ type_ start__ end____ width___ exp.time_
 12 omega  102.00  127.00   1.0000    2.0000
omega____ theta____ kappa____ phi______ frames
    -      108.0000  111.0000  -90.0000 25

#__ type_ start__ end____ width___ exp.time_
 13 omega   44.00   96.00   1.0000    2.0000
omega____ theta____ kappa____ phi______ frames
    -      108.0000  -45.0000    0.0000 52
;
_diffrn_measurement_device_type 'Xcalibur, Eos, Gemini'
_diffrn_measurement_method '\w scans'
_diffrn_orient_matrix_UB_11 -0.0138142000
_diffrn_orient_matrix_UB_12 -0.0884401000
_diffrn_orient_matrix_UB_13 0.0698874000
_diffrn_orient_matrix_UB_21 0.1397995000
_diffrn_orient_matrix_UB_22 0.0085451000
_diffrn_orient_matrix_UB_23 0.0189444000
_diffrn_orient_matrix_UB_31 -0.0258369000
_diffrn_orient_matrix_UB_32 0.0930300000
_diffrn_orient_matrix_UB_33 0.0645080000
_diffrn_radiation_monochromator graphite
_diffrn_radiation_type 'Cu K\a'
_diffrn_radiation_wavelength 1.5418
_diffrn_reflns_av_R_equivalents 0.0254
_diffrn_reflns_av_unetI/netI 0.0331
_diffrn_reflns_limit_h_max 12
_diffrn_reflns_limit_h_min -12
_diffrn_reflns_limit_k_max 14
_diffrn_reflns_limit_k_min -13
_diffrn_reflns_limit_l_max 19
_diffrn_reflns_limit_l_min -12
_diffrn_reflns_number 6758
_diffrn_reflns_theta_full 70.67
_diffrn_reflns_theta_max 70.67
_diffrn_reflns_theta_min 4.62
_diffrn_source 'Enhance (Cu) X-ray Source'
_exptl_absorpt_coefficient_mu 3.017
_exptl_absorpt_correction_T_max 1.00000
_exptl_absorpt_correction_T_min 0.77251
_exptl_absorpt_correction_type multi-scan
_exptl_absorpt_process_details
;
CrysAlisPro, Agilent Technologies,
Version 1.171.35.11 (release 16-05-2011 CrysAlis171 .NET)
(compiled May 16 2011,17:55:39)
Empirical absorption correction using spherical harmonics,
 implemented in SCALE3 ABSPACK scaling algorithm.
;
_exptl_crystal_density_diffrn 1.454
_exptl_crystal_density_method 'not measured'
_exptl_crystal_F_000 920
_exptl_crystal_size_max 0.45
_exptl_crystal_size_mid 0.45
_exptl_crystal_size_min 0.40
_refine_diff_density_max 0.322
_refine_diff_density_min -0.774
_refine_diff_density_rms 0.101
_refine_ls_abs_structure_details 'Flack H D (1983), Acta Cryst. A39, 876-881'
_refine_ls_abs_structure_Flack -0.012(14)
_refine_ls_extinction_method none
_refine_ls_goodness_of_fit_ref 1.119
_refine_ls_hydrogen_treatment mixed
_refine_ls_matrix_type full
_refine_ls_number_parameters 256
_refine_ls_number_reflns 3841
_refine_ls_number_restraints 0
_refine_ls_restrained_S_all 1.119
_refine_ls_R_factor_all 0.0323
_refine_ls_R_factor_gt 0.0317
_refine_ls_shift/su_max 0.001
_refine_ls_shift/su_mean 0.000
_refine_ls_structure_factor_coef Fsqd
_refine_ls_weighting_details 'calc w=1/[\s^2^(Fo^2^)+(0.0520P)^2^+0.1158P] where P=(Fo^2^+2Fc^2^)/3'
_refine_ls_weighting_scheme calc
_refine_ls_wR_factor_gt 0.0809
_refine_ls_wR_factor_ref 0.0813
_reflns_number_gt 3781
_reflns_number_total 3841
_reflns_threshold_expression >2sigma(I)
_cod_data_source_file jo7b01014_si_001.cif
_cod_data_source_block exp_3838
_cod_database_code 4032739
_reflns_odcompleteness_completeness 99.95
_reflns_odcompleteness_iscentric 1
_reflns_odcompleteness_theta 66.97

loop_
_space_group_symop_id
_space_group_symop_operation_xyz
1 'x, y, z'
2 '-x+1/2, -y, z+1/2'
3 'x+1/2, -y+1/2, -z'
4 '-x, y+1/2, -z+1/2'

loop_
_atom_site_label
_atom_site_type_symbol
_atom_site_fract_x
_atom_site_fract_y
_atom_site_fract_z
_atom_site_U_iso_or_equiv
_atom_site_adp_type
_atom_site_occupancy
_atom_site_symmetry_multiplicity
_atom_site_calc_flag
_atom_site_refinement_flags
Br1 Br 0.95431(3) 0.29692(2) -0.006767(17) 0.02309(10) Uani 1 1 d .
O2 O 0.54210(18) 0.43134(14) -0.40009(10) 0.0159(4) Uani 1 1 d .
O5 O 0.47552(16) 0.68670(14) -0.16325(10) 0.0112(3) Uani 1 1 d .
O3 O 0.27241(15) 0.55103(14) -0.26738(11) 0.0110(3) Uani 1 1 d .
O1 O 0.72477(18) 0.46890(17) -0.35057(12) 0.0208(4) Uani 1 1 d .
C4 C 0.6244(2) 0.4465(2) -0.16184(14) 0.0072(4) Uani 1 1 d .
C8 C 0.5550(2) 0.55874(18) -0.28970(13) 0.0072(4) Uani 1 1 d .
H8A H 0.4828 0.5962 -0.3159 0.009 Uiso 1 1 calc R
H8B H 0.6163 0.6169 -0.2744 0.009 Uiso 1 1 calc R
C12 C 0.1814(2) 0.3723(2) -0.25032(14) 0.0091(4) Uani 1 1 d .
N1 N 0.61164(19) 0.48005(16) -0.35139(12) 0.0087(4) Uani 1 1 d .
O4 O 0.39073(15) 0.54231(13) -0.09176(10) 0.0082(3) Uani 1 1 d .
C9 C 0.4565(2) 0.58898(18) -0.15257(13) 0.0070(4) Uani 1 1 d .
N2 N 0.20730(19) 0.26479(17) -0.23546(16) 0.0149(4) Uani 1 1 d .
C6 C 0.7443(2) 0.2876(2) -0.11409(15) 0.0119(5) Uani 1 1 d .
H6 H 0.7581 0.2092 -0.1130 0.014 Uiso 1 1 calc R
C15 C -0.0108(2) 0.2271(2) -0.24689(19) 0.0175(6) Uani 1 1 d .
H15 H -0.0762 0.1741 -0.2442 0.021 Uiso 1 1 calc R
C17 C 0.3225(2) 0.6110(2) -0.02916(15) 0.0128(5) Uani 1 1 d .
C1 C 0.8208(2) 0.3589(2) -0.06981(15) 0.0126(5) Uani 1 1 d .
C20 C 0.4133(3) 0.6841(2) 0.01971(15) 0.0173(5) Uani 1 1 d .
H20A H 0.4829 0.6385 0.0394 0.026 Uiso 1 1 calc R
H20B H 0.3708 0.7173 0.0682 0.026 Uiso 1 1 calc R
H20C H 0.4443 0.7436 -0.0171 0.026 Uiso 1 1 calc R
C18 C 0.2647(3) 0.5228(2) 0.02684(17) 0.0212(6) Uani 1 1 d .
H18A H 0.2137 0.4725 -0.0074 0.032 Uiso 1 1 calc R
H18B H 0.2127 0.5589 0.0695 0.032 Uiso 1 1 calc R
H18C H 0.3303 0.4798 0.0547 0.032 Uiso 1 1 calc R
C3 C 0.7056(2) 0.5161(2) -0.11820(15) 0.0123(5) Uani 1 1 d .
H3 H 0.6935 0.5946 -0.1204 0.015 Uiso 1 1 calc R
C5 C 0.6464(2) 0.33202(19) -0.16044(15) 0.0097(5) Uani 1 1 d .
H5 H 0.5939 0.2835 -0.1915 0.012 Uiso 1 1 calc R
C14 C -0.0351(2) 0.3388(2) -0.26302(17) 0.0146(5) Uani 1 1 d .
H14 H -0.1174 0.3640 -0.2726 0.018 Uiso 1 1 calc R
C16 C 0.1112(2) 0.1948(2) -0.2347(2) 0.0213(6) Uani 1 1 d .
H16 H 0.1275 0.1179 -0.2253 0.026 Uiso 1 1 calc R
C11 C 0.2887(2) 0.45269(19) -0.24992(13) 0.0072(4) Uani 1 1 d .
C7 C 0.5127(2) 0.49631(19) -0.20923(14) 0.0064(4) Uani 1 1 d .
C2 C 0.8038(2) 0.4736(2) -0.07160(16) 0.0151(5) Uani 1 1 d .
H2 H 0.8580 0.5219 -0.0417 0.018 Uiso 1 1 calc R
C10 C 0.4136(2) 0.40631(18) -0.22605(15) 0.0065(4) Uani 1 1 d .
H10A H 0.4430 0.3570 -0.2719 0.008 Uiso 1 1 calc R
H10B H 0.4041 0.3599 -0.1749 0.008 Uiso 1 1 calc R
C19 C 0.2237(3) 0.6792(3) -0.07417(18) 0.0230(6) Uani 1 1 d .
H19A H 0.2634 0.7298 -0.1145 0.034 Uiso 1 1 calc R
H19B H 0.1768 0.7228 -0.0328 0.034 Uiso 1 1 calc R
H19C H 0.1673 0.6289 -0.1042 0.034 Uiso 1 1 calc R
C13 C 0.0626(2) 0.4122(2) -0.26488(16) 0.0126(5) Uani 1 1 d .
H13 H 0.0491 0.4892 -0.2760 0.015 Uiso 1 1 calc R

loop_
_atom_site_aniso_label
_atom_site_aniso_U_11
_atom_site_aniso_U_22
_atom_site_aniso_U_33
_atom_site_aniso_U_23
_atom_site_aniso_U_13
_atom_site_aniso_U_12
Br1 0.02309(15) 0.02015(15) 0.02604(14) -0.00285(11) -0.01740(11) 0.00910(10)
O2 0.0229(9) 0.0126(8) 0.0121(8) -0.0027(6) 0.0001(8) -0.0048(8)
O5 0.0160(8) 0.0040(8) 0.0137(7) 0.0001(6) 0.0043(6) -0.0020(7)
O3 0.0092(8) 0.0072(8) 0.0164(8) -0.0003(7) -0.0023(6) -0.0003(6)
O1 0.0138(9) 0.0277(11) 0.0210(9) -0.0012(8) 0.0014(7) 0.0095(8)
C4 0.0060(10) 0.0094(11) 0.0063(9) 0.0023(8) 0.0010(8) -0.0002(9)
C8 0.0088(10) 0.0034(9) 0.0092(10) 0.0012(8) 0.0012(9) 0.0004(9)
C12 0.0083(11) 0.0102(11) 0.0088(10) -0.0007(9) -0.0006(8) 0.0026(9)
N1 0.0115(10) 0.0062(9) 0.0085(9) 0.0018(7) 0.0014(7) 0.0013(7)
O4 0.0091(8) 0.0055(7) 0.0100(7) 0.0002(6) 0.0023(6) -0.0001(6)
C9 0.0041(9) 0.0083(10) 0.0087(9) -0.0010(8) -0.0039(9) 0.0016(9)
N2 0.0082(10) 0.0071(10) 0.0294(11) 0.0029(9) -0.0022(8) -0.0002(8)
C6 0.0124(11) 0.0075(11) 0.0159(11) 0.0007(9) -0.0015(8) 0.0013(9)
C15 0.0090(11) 0.0121(13) 0.0313(14) 0.0031(10) -0.0009(10) -0.0027(9)
C17 0.0128(11) 0.0157(12) 0.0101(10) -0.0027(9) 0.0048(9) 0.0003(10)
C1 0.0097(11) 0.0159(12) 0.0123(11) 0.0011(10) -0.0055(9) 0.0057(10)
C20 0.0267(13) 0.0162(12) 0.0091(10) -0.0026(9) 0.0013(9) -0.0041(10)
C18 0.0232(13) 0.0248(14) 0.0157(12) -0.0004(11) 0.0092(10) -0.0065(11)
C3 0.0159(12) 0.0057(10) 0.0152(11) -0.0015(9) -0.0032(10) -0.0014(9)
C5 0.0086(11) 0.0072(11) 0.0134(11) 0.0004(8) 0.0005(9) -0.0020(8)
C14 0.0070(11) 0.0148(12) 0.0222(12) 0.0002(9) -0.0032(10) 0.0016(9)
C16 0.0110(12) 0.0088(12) 0.0442(16) 0.0047(12) -0.0034(11) -0.0009(10)
C11 0.0097(11) 0.0050(11) 0.0068(10) -0.0011(8) -0.0023(8) 0.0016(9)
C7 0.0077(10) 0.0037(10) 0.0078(10) 0.0004(8) 0.0012(8) -0.0003(8)
C2 0.0143(12) 0.0135(12) 0.0175(11) -0.0039(10) -0.0069(10) -0.0011(10)
C10 0.0056(10) 0.0028(10) 0.0112(10) 0.0010(8) -0.0009(8) -0.0006(8)
C19 0.0143(12) 0.0298(16) 0.0248(13) -0.0007(12) 0.0040(11) 0.0092(12)
C13 0.0112(11) 0.0083(11) 0.0183(11) 0.0016(9) -0.0019(9) 0.0029(9)

loop_
_atom_type_symbol
_atom_type_description
_atom_type_scat_dispersion_real
_atom_type_scat_dispersion_imag
_atom_type_scat_source
C C 0.0181 0.0091 'International Tables Vol C Tables 4.2.6.8 and 6.1.1.4'
H H 0.0000 0.0000 'International Tables Vol C Tables 4.2.6.8 and 6.1.1.4'
Br Br -0.6763 1.2805 'International Tables Vol C Tables 4.2.6.8 and 6.1.1.4'
N N 0.0311 0.0180 'International Tables Vol C Tables 4.2.6.8 and 6.1.1.4'
O O 0.0492 0.0322 'International Tables Vol C Tables 4.2.6.8 and 6.1.1.4'

loop_
_geom_angle_atom_site_label_1
_geom_angle_atom_site_label_2
_geom_angle_atom_site_label_3
_geom_angle
C3 C4 C7 120.2(2)
C5 C4 C3 118.3(2)
C5 C4 C7 121.5(2)
H8A C8 H8B 108.0
N1 C8 H8A 109.4
N1 C8 H8B 109.4
N1 C8 C7 110.99(17)
C7 C8 H8A 109.4
C7 C8 H8B 109.4
N2 C12 C11 117.0(2)
N2 C12 C13 123.6(2)
C13 C12 C11 119.4(2)
O2 N1 O1 124.3(2)
O2 N1 C8 117.7(2)
O1 N1 C8 117.98(19)
C9 O4 C17 121.38(18)
O5 C9 O4 127.4(2)
O5 C9 C7 123.2(2)
O4 C9 C7 109.32(18)
C16 N2 C12 116.3(2)
C1 C6 H6 120.5
C1 C6 C5 119.1(2)
C5 C6 H6 120.5
C14 C15 H15 120.8
C16 C15 H15 120.8
C16 C15 C14 118.3(2)
O4 C17 C20 109.92(19)
O4 C17 C18 102.19(19)
O4 C17 C19 109.25(19)
C18 C17 C20 111.4(2)
C18 C17 C19 111.2(2)
C19 C17 C20 112.3(2)
C6 C1 Br1 118.59(19)
C6 C1 C2 121.6(2)
C2 C1 Br1 119.82(19)
C17 C20 H20A 109.5
C17 C20 H20B 109.5
C17 C20 H20C 109.5
H20A C20 H20B 109.5
H20A C20 H20C 109.5
H20B C20 H20C 109.5
C17 C18 H18A 109.5
C17 C18 H18B 109.5
C17 C18 H18C 109.5
H18A C18 H18B 109.5
H18A C18 H18C 109.5
H18B C18 H18C 109.5
C4 C3 H3 119.2
C2 C3 C4 121.7(2)
C2 C3 H3 119.2
C4 C5 C6 121.0(2)
C4 C5 H5 119.5
C6 C5 H5 119.5
C15 C14 H14 120.8
C13 C14 C15 118.5(2)
C13 C14 H14 120.8
N2 C16 C15 124.2(3)
N2 C16 H16 117.9
C15 C16 H16 117.9
O3 C11 C12 120.3(2)
O3 C11 C10 122.7(2)
C12 C11 C10 116.93(19)
C4 C7 C8 111.03(19)
C4 C7 C9 107.38(17)
C8 C7 C9 104.40(17)
C10 C7 C4 110.89(18)
C10 C7 C8 113.50(18)
C10 C7 C9 109.25(18)
C1 C2 C3 118.4(2)
C1 C2 H2 120.8
C3 C2 H2 120.8
C11 C10 C7 113.97(18)
C11 C10 H10A 108.8
C11 C10 H10B 108.8
C7 C10 H10A 108.8
C7 C10 H10B 108.8
H10A C10 H10B 107.7
C17 C19 H19A 109.5
C17 C19 H19B 109.5
C17 C19 H19C 109.5
H19A C19 H19B 109.5
H19A C19 H19C 109.5
H19B C19 H19C 109.5
C12 C13 H13 120.5
C14 C13 C12 119.0(2)
C14 C13 H13 120.5

loop_
_geom_bond_atom_site_label_1
_geom_bond_atom_site_label_2
_geom_bond_distance
Br1 C1 1.905(2)
O2 N1 1.225(3)
O5 C9 1.200(3)
O3 C11 1.223(3)
O1 N1 1.228(3)
C4 C3 1.394(3)
C4 C5 1.392(3)
C4 C7 1.541(3)
C8 H8A 0.9900
C8 H8B 0.9900
C8 N1 1.490(3)
C8 C7 1.550(3)
C12 N2 1.338(3)
C12 C11 1.505(3)
C12 C13 1.387(3)
O4 C9 1.322(3)
O4 C17 1.485(3)
C9 C7 1.552(3)
N2 C16 1.332(3)
C6 H6 0.9500
C6 C1 1.381(4)
C6 C5 1.393(3)
C15 H15 0.9500
C15 C14 1.387(4)
C15 C16 1.386(4)
C17 C20 1.526(3)
C17 C18 1.515(4)
C17 C19 1.521(4)
C1 C2 1.385(4)
C20 H20A 0.9800
C20 H20B 0.9800
C20 H20C 0.9800
C18 H18A 0.9800
C18 H18B 0.9800
C18 H18C 0.9800
C3 H3 0.9500
C3 C2 1.389(4)
C5 H5 0.9500
C14 H14 0.9500
C14 C13 1.372(4)
C16 H16 0.9500
C11 C10 1.506(3)
C7 C10 1.541(3)
C2 H2 0.9500
C10 H10A 0.9900
C10 H10B 0.9900
C19 H19A 0.9800
C19 H19B 0.9800
C19 H19C 0.9800
C13 H13 0.9500

loop_
_geom_torsion_atom_site_label_1
_geom_torsion_atom_site_label_2
_geom_torsion_atom_site_label_3
_geom_torsion_atom_site_label_4
_geom_torsion
Br1 C1 C2 C3 179.97(19)
O5 C9 C7 C4 100.7(2)
O5 C9 C7 C8 -17.2(3)
O5 C9 C7 C10 -138.9(2)
O3 C11 C10 C7 11.0(3)
C4 C3 C2 C1 0.6(4)
C4 C7 C10 C11 164.01(18)
C8 C7 C10 C11 -70.2(2)
C12 N2 C16 C15 -1.1(4)
C12 C11 C10 C7 -168.07(18)
N1 C8 C7 C4 64.7(2)
N1 C8 C7 C9 -179.90(17)
N1 C8 C7 C10 -61.0(2)
O4 C9 C7 C4 -77.2(2)
O4 C9 C7 C8 164.87(18)
O4 C9 C7 C10 43.1(2)
C9 O4 C17 C20 -60.7(3)
C9 O4 C17 C18 -179.1(2)
C9 O4 C17 C19 63.0(3)
C9 C7 C10 C11 45.8(2)
N2 C12 C11 O3 176.2(2)
N2 C12 C11 C10 -4.7(3)
N2 C12 C13 C14 1.0(4)
C6 C1 C2 C3 1.1(4)
C15 C14 C13 C12 -0.2(4)
C17 O4 C9 O5 4.1(4)
C17 O4 C9 C7 -178.06(18)
C1 C6 C5 C4 -0.7(4)
C3 C4 C5 C6 2.4(3)
C3 C4 C7 C8 72.4(3)
C3 C4 C7 C9 -41.1(3)
C3 C4 C7 C10 -160.4(2)
C5 C4 C3 C2 -2.3(4)
C5 C4 C7 C8 -108.4(2)
C5 C4 C7 C9 138.1(2)
C5 C4 C7 C10 18.8(3)
C5 C6 C1 Br1 -179.96(18)
C5 C6 C1 C2 -1.1(4)
C14 C15 C16 N2 1.7(5)
C16 C15 C14 C13 -1.0(4)
C11 C12 N2 C16 179.0(2)
C11 C12 C13 C14 -178.4(2)
C7 C4 C3 C2 176.9(2)
C7 C4 C5 C6 -176.9(2)
C7 C8 N1 O2 86.1(2)
C7 C8 N1 O1 -94.4(2)
C13 C12 N2 C16 -0.3(4)
C13 C12 C11 O3 -4.5(3)
C13 C12 C11 C10 174.6(2)
